data_7251976
loop_
_publ_author_name
'Roy, Sayanta'
'Mandal, Bhubaneswar'

_publ_section_title
;
 New benzotriazole--sulfonate coupling reagents and applications
;
_journal_issue 27
_journal_name_full 'RSC Advances'
_journal_page_first 24659
_journal_page_last 24666
_journal_paper_doi 10.1039/D6RA03443H
_journal_volume 16
_journal_year 2026
_chemical_formula_moiety 'C10 H6 Cl N3 O3 S2'
_chemical_formula_sum 'C10 H6 Cl N3 O3 S2'
_chemical_formula_weight 315.75
_space_group_crystal_system monoclinic
_space_group_IT_number 14
_space_group_name_Hall '-P 2ybc'
_space_group_name_H-M_alt 'P 1 21/c 1'
_atom_sites_solution_hydrogens geom
_audit_creation_method SHELXL-2018/3
_audit_update_record
;
2025-12-15 deposited with the CCDC.	2026-04-30 downloaded from the CCDC.
;
_cell_angle_alpha 90
_cell_angle_beta 100.0050(10)
_cell_angle_gamma 90
_cell_formula_units_Z 4
_cell_length_a 12.2804(6)
_cell_length_b 7.1009(3)
_cell_length_c 14.6740(7)
_cell_measurement_reflns_used 9956
_cell_measurement_temperature 299(2)
_cell_measurement_theta_max 26.41
_cell_measurement_theta_min 3.20
_cell_volume 1260.14(10)
_computing_cell_refinement 'Bruker SAINT'
_computing_data_collection 'Bruker APEX2'
_computing_data_reduction 'Bruker SAINT'
_computing_molecular_graphics 'Bruker SHELXTL'
_computing_publication_material 'Bruker SHELXTL'
_computing_structure_refinement 'SHELXL-2018/3 (Sheldrick, 2018)'
_computing_structure_solution 'SHELXT 2018/2 (Sheldrick, 2018)'
_diffrn_ambient_temperature 299(2)
_diffrn_measured_fraction_theta_full 0.987
_diffrn_measured_fraction_theta_max 0.987
_diffrn_measurement_device_type 'Bruker APEX-II CCD'
_diffrn_measurement_method '\f and \w scans'
_diffrn_radiation_type MoK\a
_diffrn_radiation_wavelength 0.71073
_diffrn_reflns_av_R_equivalents 0.0254
_diffrn_reflns_av_unetI/netI 0.0105
_diffrn_reflns_Laue_measured_fraction_full 0.987
_diffrn_reflns_Laue_measured_fraction_max 0.987
_diffrn_reflns_limit_h_max 14
_diffrn_reflns_limit_h_min -14
_diffrn_reflns_limit_k_max 8
_diffrn_reflns_limit_k_min -8
_diffrn_reflns_limit_l_max 17
_diffrn_reflns_limit_l_min -17
_diffrn_reflns_number 33306
_diffrn_reflns_point_group_measured_fraction_full 0.987
_diffrn_reflns_point_group_measured_fraction_max 0.987
_diffrn_reflns_theta_full 24.994
_diffrn_reflns_theta_max 24.994
_diffrn_reflns_theta_min 2.819
_exptl_absorpt_coefficient_mu 0.640
_exptl_absorpt_correction_type none
_exptl_crystal_colour Colorless
_exptl_crystal_density_diffrn 1.664
_exptl_crystal_description Needle
_exptl_crystal_F_000 640
_exptl_crystal_size_max 0.25
_exptl_crystal_size_mid 0.20
_exptl_crystal_size_min 0.15
_refine_diff_density_max 0.222
_refine_diff_density_min -0.237
_refine_diff_density_rms 0.033
_refine_ls_extinction_method none
_refine_ls_goodness_of_fit_ref 1.073
_refine_ls_hydrogen_treatment constr
_refine_ls_matrix_type full
_refine_ls_number_parameters 172
_refine_ls_number_reflns 2196
_refine_ls_number_restraints 0
_refine_ls_restrained_S_all 1.073
_refine_ls_R_factor_all 0.0303
_refine_ls_R_factor_gt 0.0272
_refine_ls_shift/su_max 0.001
_refine_ls_shift/su_mean 0.000
_refine_ls_structure_factor_coef Fsqd
_refine_ls_weighting_details 'w=1/[\s^2^(Fo^2^)+(0.0347P)^2^+0.4642P] where P=(Fo^2^+2Fc^2^)/3'
_refine_ls_weighting_scheme calc
_refine_ls_wR_factor_gt 0.0698
_refine_ls_wR_factor_ref 0.0744
_reflns_Friedel_coverage 0.000
_reflns_number_gt 2027
_reflns_number_total 2196
_reflns_threshold_expression 'I > 2\s(I)'
_cod_data_source_file d6ra03443h2.cif
_cod_data_source_block CTSOBt
_cod_original_sg_symbol_H-M 'P 21/c'
_cod_database_code 7251976
_shelx_shelxl_version_number 2018/3
_shelx_space_group_comment
;
The symmetry employed for this shelxl refinement is uniquely defined
by the following loop, which should always be used as a source of
symmetry information in preference to the above space-group names.
They are only intended as comments.
;

loop_
_space_group_symop_operation_xyz
'x, y, z'
'-x, y+1/2, -z+1/2'
'-x, -y, -z'
'x, -y-1/2, z-1/2'

loop_
_atom_site_label
_atom_site_type_symbol
_atom_site_fract_x
_atom_site_fract_y
_atom_site_fract_z
_atom_site_U_iso_or_equiv
_atom_site_adp_type
_atom_site_occupancy
_atom_site_site_symmetry_order
_atom_site_calc_flag
_atom_site_refinement_flags_posn
_atom_site_refinement_flags_adp
_atom_site_refinement_flags_occupancy
_atom_site_disorder_assembly
_atom_site_disorder_group
S2 S 0.77011(3) 0.12498(6) 0.76377(3) 0.04823(15) Uani 1 1 d . . . . .
S1 S 0.73389(4) 0.48835(6) 0.66210(3) 0.05137(15) Uani 1 1 d . . . . .
Cl1 Cl 0.91133(5) -0.11682(7) 0.89799(4) 0.06580(17) Uani 1 1 d . . . . .
O2 O 0.62316(10) 0.4238(2) 0.64479(9) 0.0619(3) Uani 1 1 d . . . . .
O1 O 0.78594(11) 0.44464(18) 0.56652(9) 0.0562(3) Uani 1 1 d . . . . .
O3 O 0.76171(13) 0.68027(19) 0.67627(11) 0.0718(4) Uani 1 1 d . . . . .
N2 N 0.85576(12) 0.1370(2) 0.55777(11) 0.0557(4) Uani 1 1 d . . . . .
N3 N 0.77062(12) 0.2608(2) 0.53720(10) 0.0509(4) Uani 1 1 d . . . . .
N1 N 0.82530(13) -0.0174(2) 0.51457(11) 0.0576(4) Uani 1 1 d . . . . .
C7 C 0.81115(14) 0.3504(2) 0.74467(11) 0.0449(4) Uani 1 1 d . . . . .
C9 C 0.95509(14) 0.2472(3) 0.85350(12) 0.0506(4) Uani 1 1 d . . . . .
H9 H 1.022209 0.252953 0.894071 0.061 Uiso 1 1 calc R U . . .
C1 C 0.72034(14) 0.0066(3) 0.46429(12) 0.0511(4) Uani 1 1 d . . . . .
C8 C 0.91070(15) 0.3959(2) 0.79649(12) 0.0501(4) Uani 1 1 d . . . . .
H8 H 0.945066 0.512137 0.794226 0.060 Uiso 1 1 calc R U . . .
C10 C 0.88875(14) 0.0941(2) 0.84258(11) 0.0449(4) Uani 1 1 d . . . . .
C6 C 0.68401(14) 0.1880(3) 0.47732(11) 0.0477(4) Uani 1 1 d . . . . .
C5 C 0.58146(16) 0.2561(3) 0.43403(13) 0.0619(5) Uani 1 1 d . . . . .
H5 H 0.558077 0.378167 0.443064 0.074 Uiso 1 1 calc R U . . .
C2 C 0.65246(17) -0.1187(3) 0.40629(15) 0.0668(5) Uani 1 1 d . . . . .
H2 H 0.674860 -0.241373 0.397108 0.080 Uiso 1 1 calc R U . . .
C4 C 0.51795(17) 0.1313(4) 0.37760(15) 0.0729(6) Uani 1 1 d . . . . .
H4 H 0.448938 0.170164 0.346868 0.087 Uiso 1 1 calc R U . . .
C3 C 0.55217(18) -0.0527(4) 0.36397(16) 0.0760(6) Uani 1 1 d . . . . .
H3 H 0.505203 -0.132265 0.324947 0.091 Uiso 1 1 calc R U . . .

loop_
_atom_site_aniso_label
_atom_site_aniso_U_11
_atom_site_aniso_U_22
_atom_site_aniso_U_33
_atom_site_aniso_U_23
_atom_site_aniso_U_13
_atom_site_aniso_U_12
S2 0.0452(3) 0.0435(3) 0.0531(3) 0.00333(18) 0.00024(18) -0.00737(17)
S1 0.0561(3) 0.0399(2) 0.0566(3) 0.00185(18) 0.0053(2) 0.00628(18)
Cl1 0.0816(4) 0.0497(3) 0.0605(3) 0.0098(2) -0.0033(2) 0.0046(2)
O2 0.0506(7) 0.0657(8) 0.0673(8) 0.0013(7) 0.0045(6) 0.0089(6)
O1 0.0653(8) 0.0484(7) 0.0548(7) 0.0071(6) 0.0096(6) -0.0020(6)
O3 0.0914(11) 0.0387(7) 0.0819(10) 0.0004(7) 0.0055(8) 0.0052(7)
N2 0.0456(8) 0.0647(10) 0.0556(9) 0.0060(8) 0.0055(7) 0.0106(7)
N3 0.0498(8) 0.0519(9) 0.0489(8) 0.0012(7) 0.0030(6) 0.0070(7)
N1 0.0527(9) 0.0580(10) 0.0612(9) 0.0013(8) 0.0070(7) 0.0106(7)
C7 0.0485(9) 0.0380(8) 0.0474(9) -0.0003(7) 0.0066(7) 0.0001(7)
C9 0.0447(9) 0.0546(10) 0.0495(9) -0.0043(8) -0.0001(7) -0.0042(8)
C1 0.0461(9) 0.0571(11) 0.0514(10) 0.0038(8) 0.0119(7) 0.0054(8)
C8 0.0542(10) 0.0437(9) 0.0519(10) -0.0058(7) 0.0076(8) -0.0097(8)
C10 0.0473(9) 0.0448(9) 0.0421(8) -0.0002(7) 0.0058(7) 0.0036(7)
C6 0.0453(9) 0.0564(10) 0.0415(8) 0.0055(8) 0.0077(7) 0.0043(8)
C5 0.0530(10) 0.0731(13) 0.0570(11) 0.0044(10) 0.0030(8) 0.0158(10)
C2 0.0635(12) 0.0627(13) 0.0760(13) -0.0115(10) 0.0169(10) -0.0035(10)
C4 0.0491(11) 0.0983(18) 0.0668(13) -0.0048(12) -0.0025(9) 0.0082(11)
C3 0.0564(12) 0.0963(17) 0.0734(14) -0.0164(13) 0.0060(10) -0.0145(12)

loop_
_atom_type_symbol
_atom_type_description
_atom_type_scat_dispersion_real
_atom_type_scat_dispersion_imag
_atom_type_scat_source
C C 0.0033 0.0016 'International Tables Vol C Tables 4.2.6.8 and 6.1.1.4'
H H 0.0000 0.0000 'International Tables Vol C Tables 4.2.6.8 and 6.1.1.4'
Cl Cl 0.1484 0.1585 'International Tables Vol C Tables 4.2.6.8 and 6.1.1.4'
N N 0.0061 0.0033 'International Tables Vol C Tables 4.2.6.8 and 6.1.1.4'
O O 0.0106 0.0060 'International Tables Vol C Tables 4.2.6.8 and 6.1.1.4'
S S 0.1246 0.1234 'International Tables Vol C Tables 4.2.6.8 and 6.1.1.4'

loop_
_geom_angle_atom_site_label_1
_geom_angle_atom_site_label_2
_geom_angle_atom_site_label_3
_geom_angle
_geom_angle_site_symmetry_1
_geom_angle_site_symmetry_3
_geom_angle_publ_flag
C10 S2 C7 89.44(8) . . ?
O3 S1 O2 122.64(9) . . ?
O3 S1 O1 100.67(8) . . ?
O2 S1 O1 106.58(8) . . ?
O3 S1 C7 110.98(9) . . ?
O2 S1 C7 109.82(8) . . ?
O1 S1 C7 104.03(7) . . ?
N3 O1 S1 112.80(10) . . ?
N1 N2 N3 107.14(14) . . ?
C6 N3 N2 112.54(15) . . ?
C6 N3 O1 127.71(14) . . ?
N2 N3 O1 119.06(14) . . ?
N2 N1 C1 108.79(15) . . ?
C8 C7 S1 126.38(14) . . ?
C8 C7 S2 113.01(13) . . ?
S1 C7 S2 120.47(10) . . ?
C10 C9 C8 111.87(15) . . ?
N1 C1 C6 109.51(16) . . ?
N1 C1 C2 130.38(18) . . ?
C6 C1 C2 120.12(17) . . ?
C7 C8 C9 111.95(15) . . ?
C9 C10 Cl1 127.30(14) . . ?
C9 C10 S2 113.72(13) . . ?
Cl1 C10 S2 118.98(10) . . ?
N3 C6 C1 102.00(15) . . ?
N3 C6 C5 134.95(18) . . ?
C1 C6 C5 123.05(18) . . ?
C4 C5 C6 115.3(2) . . ?
C3 C2 C1 117.0(2) . . ?
C5 C4 C3 122.7(2) . . ?
C2 C3 C4 121.8(2) . . ?

loop_
_geom_bond_atom_site_label_1
_geom_bond_atom_site_label_2
_geom_bond_distance
_geom_bond_site_symmetry_2
_geom_bond_publ_flag
S2 C10 1.7097(17) . ?
S2 C7 1.7160(17) . ?
S1 O3 1.4116(15) . ?
S1 O2 1.4155(14) . ?
S1 O1 1.6684(14) . ?
S1 C7 1.7112(17) . ?
Cl1 C10 1.7036(17) . ?
O1 N3 1.3773(19) . ?
N2 N1 1.289(2) . ?
N2 N3 1.359(2) . ?
N3 C6 1.358(2) . ?
N1 C1 1.380(2) . ?
C7 C8 1.362(2) . ?
C9 C10 1.351(2) . ?
C9 C8 1.398(3) . ?
C1 C6 1.388(3) . ?
C1 C2 1.402(3) . ?
C6 C5 1.395(2) . ?
C5 C4 1.362(3) . ?
C2 C3 1.363(3) . ?
C4 C3 1.398(3) . ?
